data_1507758
loop_
_publ_author_name
'Laligant, Y'
'Le Bail, A'
'Goutenoire, F'

_publ_section_title
;
 Ab Initio Structure Determination of Lanthanum Cyclo-tetratungstate
 alpha-La2W2O9 from X-ray and Neutron Powder Diffraction
;
_journal_name_full
;
Journal of Solid State Chemistry
;
_journal_page_first 223
_journal_page_last 227
_journal_paper_doi 10.1006/jssc.2001.9189
_journal_volume 159
_journal_year 2001
_chemical_formula_sum 'La2 O9 W2'
_space_group_IT_number 2
_symmetry_cell_setting triclinic
_symmetry_space_group_name_Hall '-P 1'
_symmetry_space_group_name_H-M 'P -1'
_cell_angle_alpha 96.367(1)
_cell_angle_beta 94.715(1)
_cell_angle_gamma 70.286(1)
_cell_formula_units_Z 2
_cell_length_a 7.2489(1)
_cell_length_b 7.2878(1)
_cell_length_c 7.0435(1)
_cell_measurement_temperature 293(2)
_cell_volume 347.729(9)
_computing_structure_refinement FULLPROF
_computing_structure_solution ESPOIR
_diffrn_ambient_temperature 293(2)
_diffrn_radiation_source neutron
_diffrn_radiation_wavelength 1.5939
_cod_data_source_file La2W2O9.cif
_cod_data_source_block La2W2O9
_cod_database_code 1507758

loop_
_symmetry_equiv_pos_as_xyz
'x, y, z'
'-x, -y, -z'

loop_
_atom_site_label
_atom_site_fract_x
_atom_site_fract_y
_atom_site_fract_z
_atom_site_B_iso_or_equiv
La1 0.8480(3) 0.7410(3) 0.1568(3) 0.33(3)
La2 0.5837(3) 0.7297(3) 0.6258(3) 0.57(3)
W1 0.6479(4) 0.2037(5) 0.8445(5) 0.52(5)
W2 -0.0635(4) 0.2716(4) 0.2798(4) 0.41(5)
O1 0.1900(4) 0.9065(4) 0.7250(4) 0.85(5)
O2 0.0930(4) 0.4157(4) 0.1883(4) 0.59(5)
O3 0.4630(4) 0.2918(4) 0.0204(4) 0.72(4)
O4 0.1913(4) 0.0526(4) 0.1415(4) 0.78(5)
O5 0.4738(4) 0.0969(4) 0.6830(4) 0.48(4)
O6 0.2552(4) 0.5066(4) 0.6561(4) 0.76(5)
O7 0.0942(4) 0.2237(4) 0.4919(4) 0.93(5)
O8 0.1564(4) 0.7195(4) 0.0113(4) 0.61(5)
O9 0.3510(4) 0.6481(4) 0.3426(4) 0.76(4)
